data_4112399
loop_
_publ_author_name
'Krystyna Rachlewicz'
'Sian-Ling Wang'
'Jia-Ling Ko'
'Chen-Hsiung Hung'
'Lechos\/law Latos-Gra\.zy\'nski'

_publ_section_title
;
 Oxidation and Oxygenation of Iron Complexes of 2-Aza-21-carbaporphyrin
;
_journal_name_full 'Journal of the American Chemical Society'
_journal_page_first 4420
_journal_page_last 4431
_journal_paper_doi 10.1021/ja039792y
_journal_volume 126
_journal_year 2004
_chemical_formula_sum 'C51 H36 Br Fe N4 O'
_chemical_formula_weight 856.60
_chemical_name_systematic
; 
Bromoiron(III) 2-aza-21-carba-21-oxo-5,10,15,20-tetraphenylporphyrin 
toluene solvate 
;
_space_group_IT_number 15
_symmetry_cell_setting monoclinic
_symmetry_space_group_name_Hall '-C 2yc'
_symmetry_space_group_name_H-M 'C 1 2/c 1'
_atom_sites_solution_hydrogens geom
_atom_sites_solution_primary direct
_atom_sites_solution_secondary difmap
_audit_creation_method SHELXL-97
_cell_angle_alpha 90.00
_cell_angle_beta 94.060(2)
_cell_angle_gamma 90.00
_cell_formula_units_Z 8
_cell_length_a 33.229(4)
_cell_length_b 13.2249(15)
_cell_length_c 18.102(2)
_cell_measurement_temperature 150(2)
_cell_volume 7935.0(16)
_computing_cell_refinement 'Bruker SMART'
_computing_data_collection 'Bruker SMART'
_computing_data_reduction 'Bruker SHELXTL'
_computing_molecular_graphics 'Bruker SHELXTL'
_computing_publication_material 'Bruker SHELXTL'
_computing_structure_refinement 'SHELXL-97 (Sheldrick, 1997)'
_computing_structure_solution 'SHELXS-97 (Sheldrick, 1990)'
_diffrn_ambient_temperature 150(2)
_diffrn_measured_fraction_theta_full 0.992
_diffrn_measured_fraction_theta_max 0.992
_diffrn_measurement_device_type 'CCD area detector'
_diffrn_measurement_method 'phi and omega scans'
_diffrn_radiation_monochromator graphite
_diffrn_radiation_source 'fine-focus sealed tube'
_diffrn_radiation_type MoK\a
_diffrn_radiation_wavelength 0.71073
_diffrn_reflns_av_R_equivalents 0.0914
_diffrn_reflns_av_sigmaI/netI 0.2541
_diffrn_reflns_limit_h_max 43
_diffrn_reflns_limit_h_min -30
_diffrn_reflns_limit_k_max 17
_diffrn_reflns_limit_k_min -16
_diffrn_reflns_limit_l_max 23
_diffrn_reflns_limit_l_min -22
_diffrn_reflns_number 24572
_diffrn_reflns_theta_full 27.52
_diffrn_reflns_theta_max 27.52
_diffrn_reflns_theta_min 1.23
_exptl_absorpt_coefficient_mu 1.433
_exptl_absorpt_correction_T_max 0.8700
_exptl_absorpt_correction_T_min 0.7825
_exptl_absorpt_correction_type none
_exptl_crystal_colour 'Dark Brown'
_exptl_crystal_density_diffrn 1.434
_exptl_crystal_description cubic
_exptl_crystal_F_000 3512
_exptl_crystal_size_max 0.18
_exptl_crystal_size_mid 0.15
_exptl_crystal_size_min 0.10
_refine_diff_density_max 0.900
_refine_diff_density_min -0.660
_refine_diff_density_rms 0.190
_refine_ls_extinction_method none
_refine_ls_goodness_of_fit_ref 1.034
_refine_ls_hydrogen_treatment mixed
_refine_ls_matrix_type full
_refine_ls_number_parameters 498
_refine_ls_number_reflns 9062
_refine_ls_number_restraints 47
_refine_ls_restrained_S_all 1.032
_refine_ls_R_factor_all 0.1616
_refine_ls_R_factor_gt 0.0510
_refine_ls_shift/su_max 0.000
_refine_ls_shift/su_mean 0.000
_refine_ls_structure_factor_coef Fsqd
_refine_ls_weighting_details 'calc w=1/[\s^2^(Fo^2^)+(0.0332P)^2^+0.0000P] where P=(Fo^2^+2Fc^2^)/3'
_refine_ls_weighting_scheme calc
_refine_ls_wR_factor_gt 0.1043
_refine_ls_wR_factor_ref 0.1606
_reflns_number_gt 3022
_reflns_number_total 9062
_reflns_threshold_expression >2sigma(I)
_cod_data_source_file ja039792ysi20040114_112433_2.cif
_cod_data_source_block c:\xray\done\h758\work\h578m2
_cod_original_cell_volume 7935.0(15)
_cod_database_code 4112399

loop_
_symmetry_equiv_pos_as_xyz
'x, y, z'
'-x, y, -z+1/2'
'x+1/2, y+1/2, z'
'-x+1/2, y+1/2, -z+1/2'
'-x, -y, -z'
'x, -y, z-1/2'
'-x+1/2, -y+1/2, -z'
'x+1/2, -y+1/2, z-1/2'

loop_
_atom_site_label
_atom_site_type_symbol
_atom_site_fract_x
_atom_site_fract_y
_atom_site_fract_z
_atom_site_U_iso_or_equiv
_atom_site_adp_type
_atom_site_occupancy
_atom_site_symmetry_multiplicity
_atom_site_calc_flag
_atom_site_refinement_flags
_atom_site_disorder_group
Fe1 Fe 0.16628(3) 0.80159(7) 0.14284(5) 0.0316(3) Uani 1 1 d . .
Br1 Br 0.17909(2) 0.64599(6) 0.08153(4) 0.0424(2) Uani 1 1 d . .
O1 O 0.12645(13) 0.9146(3) 0.1137(2) 0.0399(13) Uani 1 1 d . .
C1 C 0.0858(2) 0.7753(5) 0.0538(4) 0.0348(19) Uani 1 1 d . .
C4 C 0.1329(2) 0.8571(5) -0.0138(4) 0.0329(17) Uani 1 1 d . .
C5 C 0.1675(2) 0.9004(5) -0.0365(4) 0.0323(18) Uani 1 1 d . .
C6 C 0.2004(2) 0.9257(5) 0.0145(4) 0.0346(18) Uani 1 1 d . .
C7 C 0.2347(2) 0.9879(5) -0.0014(4) 0.0375(19) Uani 1 1 d . .
H7 H 0.2380 1.0238 -0.0460 0.045 Uiso 1 1 calc R .
C8 C 0.2607(2) 0.9856(5) 0.0580(4) 0.0383(19) Uani 1 1 d . .
H8 H 0.2859 1.0197 0.0632 0.046 Uiso 1 1 calc R .
C9 C 0.2441(2) 0.9223(5) 0.1132(4) 0.0313(18) Uani 1 1 d . .
C10 C 0.2626(2) 0.8983(5) 0.1819(4) 0.0318(18) Uani 1 1 d . .
C11 C 0.24295(19) 0.8511(5) 0.2403(4) 0.0303(16) Uani 1 1 d . .
C12 C 0.2611(2) 0.8276(5) 0.3115(4) 0.0367(19) Uani 1 1 d . .
H12 H 0.2888 0.8350 0.3271 0.044 Uiso 1 1 calc R .
C13 C 0.2321(2) 0.7932(5) 0.3525(4) 0.0409(19) Uani 1 1 d . .
H13 H 0.2355 0.7731 0.4030 0.049 Uiso 1 1 calc R .
C14 C 0.1951(2) 0.7919(5) 0.3070(4) 0.0317(17) Uani 1 1 d . .
C15 C 0.1572(2) 0.7620(5) 0.3300(4) 0.0355(19) Uani 1 1 d . .
C16 C 0.1224(2) 0.7498(5) 0.2850(4) 0.0332(18) Uani 1 1 d . .
C17 C 0.0830(2) 0.7261(6) 0.3085(4) 0.048(2) Uani 1 1 d . .
H17 H 0.0761 0.7190 0.3582 0.058 Uiso 1 1 calc R .
C18 C 0.0580(2) 0.7158(6) 0.2481(4) 0.050(2) Uani 1 1 d . .
H18 H 0.0302 0.6990 0.2467 0.060 Uiso 1 1 calc R .
C19 C 0.0809(2) 0.7348(5) 0.1860(4) 0.0357(19) Uani 1 1 d . .
C20 C 0.0653(2) 0.7294(5) 0.1099(4) 0.0382(19) Uani 1 1 d . .
C21 C 0.11858(19) 0.8501(5) 0.0606(4) 0.0294(16) Uani 1 1 d . .
N22 N 0.20642(16) 0.8895(4) 0.0850(3) 0.0325(14) Uani 1 1 d . .
C22 C -0.0022(2) 0.7031(6) 0.0431(4) 0.043(2) Uani 1 1 d . .
H22A H 0.0002 0.7680 0.0214 0.052 Uiso 1 1 calc R .
N23 N 0.20229(16) 0.8273(4) 0.2374(3) 0.0300(14) Uani 1 1 d . .
C23 C -0.0365(2) 0.6448(7) 0.0257(4) 0.051(2) Uani 1 1 d . .
H23A H -0.0575 0.6696 -0.0078 0.061 Uiso 1 1 calc R .
N24 N 0.11987(16) 0.7560(4) 0.2086(3) 0.0336(15) Uani 1 1 d . .
C24 C -0.0396(3) 0.5506(7) 0.0575(5) 0.058(3) Uani 1 1 d . .
H24A H -0.0627 0.5101 0.0455 0.069 Uiso 1 1 calc R .
C25 C -0.0099(3) 0.5159(7) 0.1055(5) 0.059(3) Uani 1 1 d . .
H25A H -0.0125 0.4511 0.1274 0.071 Uiso 1 1 calc R .
C26 C 0.0237(2) 0.5716(6) 0.1231(4) 0.049(2) Uani 1 1 d . .
H26A H 0.0443 0.5454 0.1569 0.059 Uiso 1 1 calc R .
C27 C 0.1546(2) 0.7416(6) 0.4116(4) 0.0371(19) Uani 1 1 d . .
C28 C 0.1478(2) 0.6431(6) 0.4364(4) 0.049(2) Uani 1 1 d . .
H28A H 0.1453 0.5883 0.4024 0.058 Uiso 1 1 calc R .
C29 C 0.1450(2) 0.6270(7) 0.5119(5) 0.065(3) Uani 1 1 d . .
H29A H 0.1418 0.5600 0.5295 0.078 Uiso 1 1 calc R .
C30 C 0.1466(2) 0.7048(9) 0.5608(5) 0.070(3) Uani 1 1 d . .
H30A H 0.1439 0.6919 0.6119 0.084 Uiso 1 1 calc R .
C31 C 0.1522(3) 0.8038(8) 0.5365(5) 0.075(3) Uani 1 1 d . .
H31A H 0.1532 0.8584 0.5707 0.090 Uiso 1 1 calc R .
C32 C 0.1564(2) 0.8212(7) 0.4614(4) 0.060(3) Uani 1 1 d . .
H32A H 0.1605 0.8881 0.4444 0.072 Uiso 1 1 calc R .
C33 C 0.3061(2) 0.9228(5) 0.1960(4) 0.0314(18) Uani 1 1 d . .
C34 C 0.3343(2) 0.8849(5) 0.1496(4) 0.047(2) Uani 1 1 d . .
H34A H 0.3254 0.8433 0.1088 0.057 Uiso 1 1 calc R .
C35 C 0.3751(2) 0.9068(6) 0.1621(5) 0.065(3) Uani 1 1 d . .
H35A H 0.3937 0.8816 0.1292 0.078 Uiso 1 1 calc R .
C36 C 0.3884(2) 0.9639(6) 0.2210(5) 0.054(2) Uani 1 1 d . .
H36A H 0.4164 0.9767 0.2307 0.064 Uiso 1 1 calc R .
C37 C 0.3614(2) 1.0024(6) 0.2656(4) 0.045(2) Uani 1 1 d . .
H37A H 0.3707 1.0437 0.3062 0.054 Uiso 1 1 calc R .
C38 C 0.3208(2) 0.9835(5) 0.2541(4) 0.0361(19) Uani 1 1 d . .
H38A H 0.3026 1.0124 0.2864 0.043 Uiso 1 1 calc R .
C39 C 0.1722(2) 0.9128(5) -0.1168(4) 0.0323(18) Uani 1 1 d . .
C40 C 0.2072(2) 0.8837(5) -0.1469(4) 0.040(2) Uani 1 1 d . .
H40A H 0.2289 0.8571 -0.1159 0.048 Uiso 1 1 calc R .
C41 C 0.2109(3) 0.8932(5) -0.2235(5) 0.051(2) Uani 1 1 d . .
H41A H 0.2350 0.8734 -0.2447 0.061 Uiso 1 1 calc R .
C42 C 0.1792(3) 0.9316(6) -0.2672(4) 0.055(3) Uani 1 1 d . .
H42A H 0.1816 0.9389 -0.3189 0.066 Uiso 1 1 calc R .
C43 C 0.1443(3) 0.9594(6) -0.2382(5) 0.057(2) Uani 1 1 d . .
H43A H 0.1225 0.9851 -0.2695 0.068 Uiso 1 1 calc R .
C44 C 0.1407(2) 0.9503(5) -0.1628(4) 0.042(2) Uani 1 1 d . .
H44A H 0.1163 0.9700 -0.1424 0.050 Uiso 1 1 calc R .
C45 C 0.0283(2) 0.6666(6) 0.0920(4) 0.0373(19) Uani 1 1 d . .
C3 C 0.10619(19) 0.7983(5) -0.0582(3) 0.0393(15) Uani 0.50 1 d PDU .
H3A H 0.1050(18) 0.787(5) -0.1101(7) 0.047 Uiso 0.50 1 d PD .
N2 N 0.07911(19) 0.7516(5) -0.0215(4) 0.0377(15) Uani 0.50 1 d PDU .
H2A H 0.0646(15) 0.693(3) -0.037(3) 0.045 Uiso 0.50 1 d PD .
C3A C 0.07911(19) 0.7516(5) -0.0215(4) 0.0377(15) Uani 0.50 1 d PDU .
H3B H 0.0646(15) 0.693(3) -0.037(3) 0.045 Uiso 0.50 1 d PD .
N2A N 0.10619(19) 0.7983(5) -0.0582(3) 0.0393(15) Uani 0.50 1 d PDU .
H2B H 0.1050(18) 0.787(5) -0.1101(7) 0.047 Uiso 0.50 1 d PD .
C52 C 0.0602(5) 0.2414(18) 0.1725(11) 0.116(7) Uiso 0.50 1 d PDU .
C46 C -0.0430(6) 0.2165(18) 0.2946(15) 0.152(9) Uiso 0.50 1 d PGU -1
C47 C -0.0448(5) 0.1999(13) 0.2186(15) 0.143(8) Uiso 0.50 1 d PGU -1
C48 C -0.0102(7) 0.2100(16) 0.1803(9) 0.130(7) Uiso 0.50 1 d PGU -1
C49 C 0.0261(5) 0.2367(16) 0.2179(11) 0.117(6) Uiso 0.50 1 d PGDU -1
C50 C 0.0279(5) 0.2533(12) 0.2939(11) 0.089(6) Uiso 0.50 1 d PGU -1
C51 C -0.0067(8) 0.2431(17) 0.3323(9) 0.245(19) Uiso 0.50 1 d PG -1
C53 C 0.0242(5) 1.0357(10) -0.0858(7) 0.116(9) Uiso 0.50 1 d PG -2
C54 C -0.0161(5) 1.0120(11) -0.0787(8) 0.105(8) Uiso 0.50 1 d PG -2
C55 C -0.0294(3) 0.9900(12) -0.0094(10) 0.066(6) Uiso 0.50 1 d PG -2
C56 C -0.0024(5) 0.9915(13) 0.0529(7) 0.144(11) Uiso 0.50 1 d PGD -2
C57 C 0.0379(5) 1.0152(11) 0.0458(8) 0.076(6) Uiso 0.50 1 d PG -2
C58 C 0.0512(3) 1.0373(9) -0.0235(10) 0.067(5) Uiso 0.50 1 d PG -2
C59 C -0.0080(9) 0.972(2) 0.1308(7) 0.162(11) Uiso 0.50 1 d PD .

loop_
_atom_site_aniso_label
_atom_site_aniso_U_11
_atom_site_aniso_U_22
_atom_site_aniso_U_33
_atom_site_aniso_U_23
_atom_site_aniso_U_13
_atom_site_aniso_U_12
Fe1 0.0266(6) 0.0356(6) 0.0326(6) 0.0007(5) 0.0018(5) -0.0028(5)
Br1 0.0421(5) 0.0391(5) 0.0462(5) -0.0033(4) 0.0051(4) 0.0008(4)
O1 0.040(3) 0.052(3) 0.028(3) -0.009(3) 0.003(2) -0.008(3)
C1 0.022(4) 0.048(5) 0.034(5) 0.000(4) 0.001(3) 0.003(4)
C4 0.029(4) 0.037(4) 0.032(4) 0.000(4) -0.006(3) 0.003(4)
C5 0.030(5) 0.031(4) 0.035(5) 0.000(3) -0.002(4) -0.001(4)
C6 0.038(5) 0.034(5) 0.032(5) 0.002(4) 0.001(4) 0.009(4)
C7 0.041(5) 0.032(4) 0.039(5) 0.008(4) 0.002(4) -0.005(4)
C8 0.032(5) 0.040(5) 0.043(5) -0.002(4) 0.004(4) -0.011(4)
C9 0.025(4) 0.030(4) 0.039(5) -0.006(4) 0.004(4) -0.002(3)
C10 0.029(5) 0.033(4) 0.033(5) 0.000(4) 0.002(4) 0.006(4)
C11 0.024(4) 0.033(4) 0.033(4) -0.006(4) -0.001(3) 0.000(4)
C12 0.030(5) 0.044(5) 0.035(5) 0.005(4) -0.008(4) 0.000(4)
C13 0.038(5) 0.048(5) 0.035(5) 0.003(4) -0.006(4) -0.005(4)
C14 0.035(5) 0.029(4) 0.031(4) 0.002(3) 0.000(4) 0.001(4)
C15 0.035(5) 0.039(5) 0.033(5) 0.002(4) 0.005(4) 0.004(4)
C16 0.025(5) 0.037(5) 0.037(5) 0.003(4) 0.004(4) 0.004(4)
C17 0.036(5) 0.069(6) 0.041(5) 0.010(4) 0.015(4) 0.003(4)
C18 0.027(5) 0.081(7) 0.041(5) 0.006(5) 0.006(4) -0.011(4)
C19 0.021(5) 0.045(5) 0.041(5) 0.002(4) 0.004(4) -0.002(4)
C20 0.027(5) 0.049(5) 0.039(5) -0.003(4) 0.003(4) 0.010(4)
C21 0.020(4) 0.038(4) 0.030(4) 0.005(4) -0.001(3) -0.002(4)
N22 0.030(4) 0.034(4) 0.033(4) 0.001(3) 0.000(3) 0.001(3)
C22 0.033(5) 0.062(6) 0.035(5) -0.011(4) 0.010(4) 0.002(4)
N23 0.025(3) 0.036(4) 0.029(4) 0.003(3) 0.001(3) -0.003(3)
C23 0.019(5) 0.091(7) 0.042(5) -0.029(5) 0.001(4) -0.007(5)
N24 0.023(4) 0.042(4) 0.035(4) 0.001(3) 0.002(3) 0.005(3)
C24 0.048(6) 0.060(7) 0.068(7) -0.030(5) 0.027(5) -0.024(5)
C25 0.043(6) 0.059(6) 0.077(7) -0.013(5) 0.021(5) -0.013(5)
C26 0.043(6) 0.048(6) 0.058(6) 0.006(4) 0.017(4) -0.002(5)
C27 0.024(4) 0.049(5) 0.038(5) 0.008(4) 0.001(4) 0.001(4)
C28 0.037(5) 0.053(5) 0.057(6) 0.024(5) 0.013(4) 0.013(4)
C29 0.039(6) 0.085(8) 0.074(7) 0.041(6) 0.015(5) 0.026(5)
C30 0.039(6) 0.132(10) 0.037(6) 0.036(6) -0.007(4) 0.001(6)
C31 0.084(8) 0.110(9) 0.030(6) -0.005(6) -0.006(5) -0.025(6)
C32 0.074(7) 0.066(7) 0.040(6) 0.002(5) -0.001(5) -0.024(5)
C33 0.026(4) 0.030(4) 0.039(5) 0.001(4) 0.006(4) 0.003(4)
C34 0.041(5) 0.045(5) 0.056(6) -0.017(4) 0.007(4) -0.003(4)
C35 0.028(5) 0.064(6) 0.104(8) -0.032(6) 0.015(5) -0.006(5)
C36 0.030(5) 0.049(6) 0.080(7) -0.023(5) -0.003(5) -0.009(4)
C37 0.041(6) 0.044(5) 0.050(6) -0.011(4) -0.003(4) -0.004(4)
C38 0.038(5) 0.028(4) 0.042(5) -0.007(4) 0.002(4) -0.002(4)
C39 0.033(5) 0.031(4) 0.033(5) 0.001(4) 0.003(4) -0.007(4)
C40 0.052(6) 0.029(5) 0.037(5) 0.003(4) 0.002(4) -0.005(4)
C41 0.069(7) 0.038(5) 0.049(6) -0.012(4) 0.031(5) -0.018(5)
C42 0.087(8) 0.052(6) 0.025(5) 0.007(4) -0.009(5) -0.028(5)
C43 0.056(6) 0.057(6) 0.056(6) 0.012(5) -0.007(5) -0.006(5)
C44 0.047(5) 0.039(5) 0.039(5) 0.005(4) 0.000(4) -0.007(4)
C45 0.016(4) 0.059(6) 0.037(5) -0.011(4) 0.004(3) -0.005(4)
C3 0.036(4) 0.048(3) 0.034(3) -0.001(3) 0.003(3) -0.004(3)
N2 0.031(4) 0.045(4) 0.038(3) -0.003(3) 0.003(3) -0.007(3)
C3A 0.031(4) 0.045(4) 0.038(3) -0.003(3) 0.003(3) -0.007(3)
N2A 0.036(4) 0.048(3) 0.034(3) -0.001(3) 0.003(3) -0.004(3)

loop_
_atom_type_symbol
_atom_type_description
_atom_type_scat_dispersion_real
_atom_type_scat_dispersion_imag
_atom_type_scat_source
C C 0.0033 0.0016 'International Tables Vol C Tables 4.2.6.8 and 6.1.1.4'
H H 0.0000 0.0000 'International Tables Vol C Tables 4.2.6.8 and 6.1.1.4'
N N 0.0061 0.0033 'International Tables Vol C Tables 4.2.6.8 and 6.1.1.4'
O O 0.0106 0.0060 'International Tables Vol C Tables 4.2.6.8 and 6.1.1.4'
Fe Fe 0.3463 0.8444 'International Tables Vol C Tables 4.2.6.8 and 6.1.1.4'
Br Br -0.2901 2.4595 'International Tables Vol C Tables 4.2.6.8 and 6.1.1.4'

loop_
_geom_angle_atom_site_label_1
_geom_angle_atom_site_label_2
_geom_angle_atom_site_label_3
_geom_angle
_geom_angle_site_symmetry_1
_geom_angle_site_symmetry_3
O1 Fe1 N23 115.10(19) . .
O1 Fe1 N24 82.43(19) . .
N23 Fe1 N24 89.0(2) . .
O1 Fe1 N22 83.63(19) . .
N23 Fe1 N22 88.3(2) . .
N24 Fe1 N22 163.1(2) . .
O1 Fe1 C21 35.51(19) . .
N23 Fe1 C21 150.6(2) . .
N24 Fe1 C21 86.8(2) . .
N22 Fe1 C21 87.3(2) . .
O1 Fe1 Br1 130.11(14) . .
N23 Fe1 Br1 114.75(15) . .
N24 Fe1 Br1 100.24(15) . .
N22 Fe1 Br1 96.01(15) . .
C21 Fe1 Br1 94.62(19) . .
C21 O1 Fe1 78.6(4) . .
C20 C1 N2 123.8(7) . .
C20 C1 C21 128.7(7) . .
N2 C1 C21 107.3(6) . .
C5 C4 C3 125.0(6) . .
C5 C4 C21 129.5(6) . .
C3 C4 C21 105.1(6) . .
C4 C5 C6 121.7(6) . .
C4 C5 C39 119.2(6) . .
C6 C5 C39 118.9(6) . .
N22 C6 C5 125.5(7) . .
N22 C6 C7 108.7(6) . .
C5 C6 C7 125.7(7) . .
C8 C7 C6 107.5(6) . .
C7 C8 C9 108.3(6) . .
C10 C9 N22 126.1(6) . .
C10 C9 C8 126.0(7) . .
N22 C9 C8 107.8(6) . .
C9 C10 C11 124.8(6) . .
C9 C10 C33 117.9(6) . .
C11 C10 C33 117.3(6) . .
N23 C11 C12 109.7(6) . .
N23 C11 C10 124.5(6) . .
C12 C11 C10 125.7(6) . .
C13 C12 C11 107.6(6) . .
C12 C13 C14 107.9(7) . .
N23 C14 C15 125.5(6) . .
N23 C14 C13 108.9(6) . .
C15 C14 C13 125.6(6) . .
C16 C15 C14 126.0(6) . .
C16 C15 C27 117.1(6) . .
C14 C15 C27 116.9(6) . .
C15 C16 N24 125.1(6) . .
C15 C16 C17 126.4(7) . .
N24 C16 C17 108.4(6) . .
C18 C17 C16 108.0(7) . .
C17 C18 C19 107.0(7) . .
N24 C19 C18 110.5(7) . .
N24 C19 C20 124.7(6) . .
C18 C19 C20 124.8(7) . .
C1 C20 C19 120.9(7) . .
C1 C20 C45 121.1(7) . .
C19 C20 C45 117.9(6) . .
O1 C21 C4 125.3(6) . .
O1 C21 C1 127.8(6) . .
C4 C21 C1 104.7(6) . .
O1 C21 Fe1 65.9(3) . .
C4 C21 Fe1 112.1(4) . .
C1 C21 Fe1 110.9(5) . .
C6 N22 C9 107.6(6) . .
C6 N22 Fe1 127.1(5) . .
C9 N22 Fe1 125.2(5) . .
C45 C22 C23 120.2(8) . .
C14 N23 C11 105.9(5) . .
C14 N23 Fe1 125.3(4) . .
C11 N23 Fe1 125.5(4) . .
C24 C23 C22 119.3(8) . .
C19 N24 C16 106.2(6) . .
C19 N24 Fe1 127.6(5) . .
C16 N24 Fe1 126.0(5) . .
C25 C24 C23 120.3(8) . .
C24 C25 C26 121.2(9) . .
C25 C26 C45 120.5(8) . .
C32 C27 C28 119.9(7) . .
C32 C27 C15 119.9(7) . .
C28 C27 C15 120.1(7) . .
C29 C28 C27 118.7(8) . .
C30 C29 C28 121.5(9) . .
C29 C30 C31 120.3(9) . .
C32 C31 C30 119.1(9) . .
C27 C32 C31 120.4(8) . .
C38 C33 C34 116.8(7) . .
C38 C33 C10 122.9(6) . .
C34 C33 C10 120.3(7) . .
C35 C34 C33 121.1(7) . .
C36 C35 C34 120.3(8) . .
C37 C36 C35 119.2(8) . .
C36 C37 C38 121.9(7) . .
C37 C38 C33 120.7(7) . .
C40 C39 C44 119.2(7) . .
C40 C39 C5 120.6(7) . .
C44 C39 C5 120.1(7) . .
C39 C40 C41 120.1(7) . .
C42 C41 C40 119.0(8) . .
C43 C42 C41 121.4(8) . .
C42 C43 C44 119.7(8) . .
C39 C44 C43 120.6(8) . .
C22 C45 C26 118.5(7) . .
C22 C45 C20 119.8(7) . .
C26 C45 C20 121.6(7) . .
N2 C3 C4 113.7(6) . .
C3 N2 C1 108.7(6) . .
C46 C52 C49 21(2) 2 .
C46 C52 C51 51(2) 2 2
C49 C52 C51 37.5(14) . 2
C52 C46 C47 136(3) 2 .
C52 C46 C51 99(3) 2 .
C47 C46 C51 120.0 . .
C48 C47 C46 120.0 . .
C47 C48 C49 120.0 . .
C50 C49 C48 120.0 . .
C50 C49 C52 125(2) . .
C48 C49 C52 114.8(19) . .
C49 C50 C51 120.0 . .
C50 C51 C46 120.0 . .
C50 C51 C52 147.0(15) . 2
C46 C51 C52 30.7(14) . 2
C59 C53 C54 64.2(19) 5_575 .
C59 C53 C58 172(2) 5_575 .
C54 C53 C58 120.0 . .
C59 C54 C55 160.3(15) 5_575 .
C59 C54 C53 41.2(14) 5_575 .
C55 C54 C53 120.0 . .
C54 C55 C56 120.0 . .
C55 C56 C57 120.0 . .
C55 C56 C59 131.4(16) . .
C57 C56 C59 108.6(16) . .
C58 C57 C56 120.0 . .
C57 C58 C53 120.0 . .
C53 C59 C54 74.6(19) 5_575 5_575
C53 C59 C56 45.0(10) 5_575 .
C54 C59 C56 30.8(17) 5_575 .

loop_
_geom_bond_atom_site_label_1
_geom_bond_atom_site_label_2
_geom_bond_distance
_geom_bond_site_symmetry_2
Fe1 O1 2.041(5) .
Fe1 N23 2.046(5) .
Fe1 N24 2.102(5) .
Fe1 N22 2.104(5) .
Fe1 C21 2.192(6) .
Fe1 Br1 2.3906(12) .
O1 C21 1.299(7) .
C1 C20 1.400(9) .
C1 N2 1.401(8) .
C1 C21 1.470(9) .
C4 C5 1.374(8) .
C4 C3 1.393(8) .
C4 C21 1.463(9) .
C5 C6 1.420(9) .
C5 C39 1.481(9) .
C6 N22 1.364(8) .
C6 C7 1.450(9) .
C7 C8 1.332(9) .
C8 C9 1.442(9) .
C9 C10 1.384(9) .
C9 N22 1.388(8) .
C10 C11 1.425(8) .
C10 C33 1.489(9) .
C11 N23 1.384(7) .
C11 C12 1.417(8) .
C12 C13 1.338(8) .
C13 C14 1.432(9) .
C14 N23 1.381(7) .
C14 C15 1.412(8) .
C15 C16 1.375(9) .
C15 C27 1.509(9) .
C16 N24 1.382(8) .
C16 C17 1.439(9) .
C17 C18 1.333(9) .
C18 C19 1.423(9) .
C19 N24 1.360(8) .
C19 C20 1.438(9) .
C20 C45 1.501(9) .
C22 C45 1.385(9) .
C22 C23 1.391(9) .
C23 C24 1.379(10) .
C24 C25 1.348(11) .
C25 C26 1.357(10) .
C26 C45 1.390(9) .
C27 C32 1.385(9) .
C27 C28 1.402(9) .
C28 C29 1.392(10) .
C29 C30 1.357(11) .
C30 C31 1.398(12) .
C31 C32 1.396(10) .
C33 C38 1.385(8) .
C33 C34 1.394(9) .
C34 C35 1.389(9) .
C35 C36 1.355(10) .
C36 C37 1.350(9) .
C37 C38 1.372(9) .
C39 C40 1.373(9) .
C39 C44 1.383(9) .
C40 C41 1.407(9) .
C41 C42 1.370(10) .
C42 C43 1.355(10) .
C43 C44 1.386(9) .
C3 N2 1.311(8) .
C52 C46 0.92(3) 2
C52 C49 1.448(5) .
C52 C51 1.77(3) 2
C46 C52 0.92(3) 2
C46 C47 1.3900 .
C46 C51 1.3900 .
C47 C48 1.3900 .
C48 C49 1.3900 .
C49 C50 1.3900 .
C50 C51 1.3900 .
C51 C52 1.77(4) 2
C53 C59 0.95(3) 5_575
C53 C54 1.3900 .
C53 C58 1.3900 .
C54 C59 1.30(3) 5_575
C54 C55 1.3900 .
C55 C56 1.3900 .
C56 C57 1.3900 .
C56 C59 1.459(5) .
C57 C58 1.3900 .
C59 C53 0.95(3) 5_575
C59 C54 1.30(3) 5_575

loop_
_geom_torsion_atom_site_label_1
_geom_torsion_atom_site_label_2
_geom_torsion_atom_site_label_3
_geom_torsion_atom_site_label_4
_geom_torsion
_geom_torsion_site_symmetry_1
_geom_torsion_site_symmetry_4
N23 Fe1 O1 C21 179.5(4) . .
N24 Fe1 O1 C21 -95.2(4) . .
N22 Fe1 O1 C21 94.4(4) . .
Br1 Fe1 O1 C21 1.9(4) . .
C3 C4 C5 C6 -155.9(7) . .
C21 C4 C5 C6 15.5(11) . .
C3 C4 C5 C39 18.6(11) . .
C21 C4 C5 C39 -170.0(7) . .
C4 C5 C6 N22 17.3(11) . .
C39 C5 C6 N22 -157.2(6) . .
C4 C5 C6 C7 -167.8(7) . .
C39 C5 C6 C7 17.7(10) . .
N22 C6 C7 C8 1.8(8) . .
C5 C6 C7 C8 -173.9(7) . .
C6 C7 C8 C9 0.1(8) . .
C7 C8 C9 C10 178.0(7) . .
C7 C8 C9 N22 -1.9(8) . .
N22 C9 C10 C11 -12.0(11) . .
C8 C9 C10 C11 168.1(6) . .
N22 C9 C10 C33 167.6(6) . .
C8 C9 C10 C33 -12.3(10) . .
C9 C10 C11 N23 -3.3(11) . .
C33 C10 C11 N23 177.1(6) . .
C9 C10 C11 C12 -178.8(7) . .
C33 C10 C11 C12 1.6(10) . .
N23 C11 C12 C13 -2.0(8) . .
C10 C11 C12 C13 174.1(7) . .
C11 C12 C13 C14 1.5(8) . .
C12 C13 C14 N23 -0.5(8) . .
C12 C13 C14 C15 -178.9(7) . .
N23 C14 C15 C16 9.6(11) . .
C13 C14 C15 C16 -172.3(7) . .
N23 C14 C15 C27 -170.4(6) . .
C13 C14 C15 C27 7.7(10) . .
C14 C15 C16 N24 6.3(12) . .
C27 C15 C16 N24 -173.7(6) . .
C14 C15 C16 C17 -175.5(7) . .
C27 C15 C16 C17 4.5(11) . .
C15 C16 C17 C18 -176.9(7) . .
N24 C16 C17 C18 1.5(9) . .
C16 C17 C18 C19 -1.1(9) . .
C17 C18 C19 N24 0.4(9) . .
C17 C18 C19 C20 178.6(7) . .
N2 C1 C20 C19 162.1(6) . .
C21 C1 C20 C19 -14.2(11) . .
N2 C1 C20 C45 -13.2(11) . .
C21 C1 C20 C45 170.5(7) . .
N24 C19 C20 C1 -19.9(11) . .
C18 C19 C20 C1 162.1(7) . .
N24 C19 C20 C45 155.6(7) . .
C18 C19 C20 C45 -22.4(10) . .
Fe1 O1 C21 C4 -100.9(6) . .
Fe1 O1 C21 C1 98.5(7) . .
C5 C4 C21 O1 29.2(11) . .
C3 C4 C21 O1 -158.1(6) . .
C5 C4 C21 C1 -166.5(7) . .
C3 C4 C21 C1 6.2(7) . .
C5 C4 C21 Fe1 -46.2(9) . .
C3 C4 C21 Fe1 126.5(5) . .
C20 C1 C21 O1 -26.1(12) . .
N2 C1 C21 O1 157.2(7) . .
C20 C1 C21 C4 170.1(7) . .
N2 C1 C21 C4 -6.6(7) . .
C20 C1 C21 Fe1 49.0(9) . .
N2 C1 C21 Fe1 -127.7(5) . .
N23 Fe1 C21 O1 -0.9(6) . .
N24 Fe1 C21 O1 81.4(3) . .
N22 Fe1 C21 O1 -82.7(3) . .
Br1 Fe1 C21 O1 -178.6(3) . .
O1 Fe1 C21 C4 120.1(7) . .
N23 Fe1 C21 C4 119.2(6) . .
N24 Fe1 C21 C4 -158.5(5) . .
N22 Fe1 C21 C4 37.4(5) . .
Br1 Fe1 C21 C4 -58.4(5) . .
O1 Fe1 C21 C1 -123.3(6) . .
N23 Fe1 C21 C1 -124.2(5) . .
N24 Fe1 C21 C1 -41.8(5) . .
N22 Fe1 C21 C1 154.0(5) . .
Br1 Fe1 C21 C1 58.2(5) . .
C5 C6 N22 C9 172.7(6) . .
C7 C6 N22 C9 -2.9(7) . .
C5 C6 N22 Fe1 -8.0(9) . .
C7 C6 N22 Fe1 176.3(4) . .
C10 C9 N22 C6 -176.9(6) . .
C8 C9 N22 C6 3.0(7) . .
C10 C9 N22 Fe1 3.8(9) . .
C8 C9 N22 Fe1 -176.3(4) . .
O1 Fe1 N22 C6 -52.6(5) . .
N23 Fe1 N22 C6 -168.1(5) . .
N24 Fe1 N22 C6 -87.1(9) . .
C21 Fe1 N22 C6 -17.2(5) . .
Br1 Fe1 N22 C6 77.2(5) . .
O1 Fe1 N22 C9 126.5(5) . .
N23 Fe1 N22 C9 11.0(5) . .
N24 Fe1 N22 C9 92.0(9) . .
C21 Fe1 N22 C9 161.9(5) . .
Br1 Fe1 N22 C9 -103.7(5) . .
C15 C14 N23 C11 177.7(6) . .
C13 C14 N23 C11 -0.7(7) . .
C15 C14 N23 Fe1 -22.0(9) . .
C13 C14 N23 Fe1 159.7(4) . .
C12 C11 N23 C14 1.6(7) . .
C10 C11 N23 C14 -174.5(6) . .
C12 C11 N23 Fe1 -158.7(4) . .
C10 C11 N23 Fe1 25.2(9) . .
O1 Fe1 N23 C14 96.8(5) . .
N24 Fe1 N23 C14 15.7(5) . .
N22 Fe1 N23 C14 179.0(5) . .
C21 Fe1 N23 C14 97.4(6) . .
Br1 Fe1 N23 C14 -85.2(5) . .
O1 Fe1 N23 C11 -106.6(5) . .
N24 Fe1 N23 C11 172.2(5) . .
N22 Fe1 N23 C11 -24.4(5) . .
C21 Fe1 N23 C11 -106.0(6) . .
Br1 Fe1 N23 C11 71.4(5) . .
C45 C22 C23 C24 -0.1(10) . .
C18 C19 N24 C16 0.5(8) . .
C20 C19 N24 C16 -177.7(6) . .
C18 C19 N24 Fe1 -174.5(5) . .
C20 C19 N24 Fe1 7.2(10) . .
C15 C16 N24 C19 177.3(7) . .
C17 C16 N24 C19 -1.2(8) . .
C15 C16 N24 Fe1 -7.6(10) . .
C17 C16 N24 Fe1 173.9(4) . .
O1 Fe1 N24 C19 56.5(6) . .
N23 Fe1 N24 C19 172.0(6) . .
N22 Fe1 N24 C19 91.1(9) . .
C21 Fe1 N24 C19 21.1(6) . .
Br1 Fe1 N24 C19 -73.0(6) . .
O1 Fe1 N24 C16 -117.6(6) . .
N23 Fe1 N24 C16 -2.1(5) . .
N22 Fe1 N24 C16 -83.1(9) . .
C21 Fe1 N24 C16 -153.0(6) . .
Br1 Fe1 N24 C16 112.9(5) . .
C22 C23 C24 C25 0.6(12) . .
C23 C24 C25 C26 -0.7(13) . .
C24 C25 C26 C45 0.2(12) . .
C16 C15 C27 C32 -108.4(8) . .
C14 C15 C27 C32 71.5(9) . .
C16 C15 C27 C28 67.6(9) . .
C14 C15 C27 C28 -112.4(8) . .
C32 C27 C28 C29 -3.0(11) . .
C15 C27 C28 C29 -179.1(6) . .
C27 C28 C29 C30 3.3(12) . .
C28 C29 C30 C31 -1.6(13) . .
C29 C30 C31 C32 -0.4(13) . .
C28 C27 C32 C31 1.1(12) . .
C15 C27 C32 C31 177.1(7) . .
C30 C31 C32 C27 0.7(13) . .
C9 C10 C33 C38 123.2(8) . .
C11 C10 C33 C38 -57.2(9) . .
C9 C10 C33 C34 -56.5(9) . .
C11 C10 C33 C34 123.1(7) . .
C38 C33 C34 C35 0.5(11) . .
C10 C33 C34 C35 -179.8(7) . .
C33 C34 C35 C36 1.6(13) . .
C34 C35 C36 C37 -2.5(13) . .
C35 C36 C37 C38 1.4(13) . .
C36 C37 C38 C33 0.6(12) . .
C34 C33 C38 C37 -1.5(10) . .
C10 C33 C38 C37 178.8(6) . .
C4 C5 C39 C40 -132.1(7) . .
C6 C5 C39 C40 42.5(10) . .
C4 C5 C39 C44 45.5(9) . .
C6 C5 C39 C44 -139.9(7) . .
C44 C39 C40 C41 0.7(10) . .
C5 C39 C40 C41 178.3(6) . .
C39 C40 C41 C42 -0.1(11) . .
C40 C41 C42 C43 -0.7(12) . .
C41 C42 C43 C44 0.8(12) . .
C40 C39 C44 C43 -0.5(11) . .
C5 C39 C44 C43 -178.2(6) . .
C42 C43 C44 C39 -0.2(12) . .
C23 C22 C45 C26 -0.3(10) . .
C23 C22 C45 C20 179.3(6) . .
C25 C26 C45 C22 0.3(11) . .
C25 C26 C45 C20 -179.4(7) . .
C1 C20 C45 C22 -47.7(10) . .
C19 C20 C45 C22 136.9(7) . .
C1 C20 C45 C26 132.0(8) . .
C19 C20 C45 C26 -43.5(10) . .
C5 C4 C3 N2 169.3(7) . .
C21 C4 C3 N2 -3.9(8) . .
C4 C3 N2 C1 -0.4(9) . .
C20 C1 N2 C3 -172.4(7) . .
C21 C1 N2 C3 4.5(8) . .
C52 C46 C47 C48 147(4) 2 .
C51 C46 C47 C48 0.0 . .
C46 C47 C48 C49 0.0 . .
C47 C48 C49 C50 0.0 . .
C47 C48 C49 C52 178(2) . .
C46 C52 C49 C50 77(6) 2 .
C51 C52 C49 C50 -162.6(12) 2 .
C46 C52 C49 C48 -101(7) 2 .
C51 C52 C49 C48 19.5(9) 2 .
C48 C49 C50 C51 0.0 . .
C52 C49 C50 C51 -178(2) . .
C49 C50 C51 C46 0.0 . .
C49 C50 C51 C52 -21(3) . 2
C52 C46 C51 C50 -158(3) 2 .
C47 C46 C51 C50 0.0 . .
C47 C46 C51 C52 158(3) . 2
C58 C53 C54 C59 -172(3) . 5_575
C59 C53 C54 C55 172(3) 5_575 .
C58 C53 C54 C55 0.0 . .
C59 C54 C55 C56 15(5) 5_575 .
C53 C54 C55 C56 0.0 . .
C54 C55 C56 C57 0.0 . .
C54 C55 C56 C59 180(2) . .
C55 C56 C57 C58 0.0 . .
C59 C56 C57 C58 -179.7(18) . .
C56 C57 C58 C53 0.0 . .
C59 C53 C58 C57 -120(15) 5_575 .
C54 C53 C58 C57 0.0 . .
C55 C56 C59 C53 10(3) . 5_575
C57 C56 C59 C53 -171(2) . 5_575
C55 C56 C59 C54 171(4) . 5_575
C57 C56 C59 C54 -9(3) . 5_575
